data_1506261
loop_
_publ_author_name
'Gu, Peiming'
'Zhao, Yu-Ming'
'Tu, Yong Qiang'
'Ma, Yufei'
'Zhang, Fumin'

_publ_section_title
;
 Tandem semipinacol/Schmidt reaction leading to a versatile and efficient
 approach to azaquaternary alkaloid skeletons.
;
_journal_issue 23
_journal_name_full 'Organic letters'
_journal_page_first 5271
_journal_page_last 5273
_journal_paper_doi 10.1021/ol062116r
_journal_volume 8
_journal_year 2006
_chemical_formula_sum 'C12 H19 N O2'
_chemical_formula_weight 209.28
_chemical_name_systematic
; 
 ? 
;
_space_group_IT_number 61
_symmetry_cell_setting orthorhombic
_symmetry_space_group_name_Hall '-P 2ac 2ab'
_symmetry_space_group_name_H-M 'P b c a'
_atom_sites_solution_hydrogens geom
_atom_sites_solution_primary direct
_atom_sites_solution_secondary difmap
_audit_creation_method SHELXL-97
_cell_angle_alpha 90.00
_cell_angle_beta 90.00
_cell_angle_gamma 90.00
_cell_formula_units_Z 8
_cell_length_a 11.177(2)
_cell_length_b 14.030(2)
_cell_length_c 14.477(2)
_cell_measurement_reflns_used 30
_cell_measurement_temperature 287(2)
_cell_measurement_theta_max 13.86
_cell_measurement_theta_min 6.29
_cell_volume 2270.2(6)
_computing_cell_refinement 'Siemens XSCANS'
_computing_data_collection 'Siemens XSCANS'
_computing_data_reduction 'Siemens SHELXTL'
_computing_molecular_graphics 'Siemens SHELXTL'
_computing_publication_material 'Siemens SHELXTL'
_computing_structure_refinement 'SHELXL-97 (Sheldrick, 1997)'
_computing_structure_solution 'SHELXS-97 (Sheldrick, 1990)'
_diffrn_ambient_temperature 287(2)
_diffrn_measured_fraction_theta_full 1.000
_diffrn_measured_fraction_theta_max 1.000
_diffrn_measurement_device_type 'Siemens P4'
_diffrn_measurement_method '\w scans'
_diffrn_radiation_monochromator graphite
_diffrn_radiation_source 'normal-focus sealed tube'
_diffrn_radiation_type MoK\a
_diffrn_radiation_wavelength 0.71073
_diffrn_reflns_av_R_equivalents 0.0208
_diffrn_reflns_av_sigmaI/netI 0.0465
_diffrn_reflns_limit_h_max 13
_diffrn_reflns_limit_h_min 0
_diffrn_reflns_limit_k_max 17
_diffrn_reflns_limit_k_min 0
_diffrn_reflns_limit_l_max 17
_diffrn_reflns_limit_l_min -1
_diffrn_reflns_number 3316
_diffrn_reflns_theta_full 25.99
_diffrn_reflns_theta_max 25.99
_diffrn_reflns_theta_min 2.72
_diffrn_standards_decay_% 2.79
_diffrn_standards_interval_count 97
_diffrn_standards_number 3
_exptl_absorpt_coefficient_mu 0.083
_exptl_absorpt_correction_type none
_exptl_crystal_density_diffrn 1.225
_exptl_crystal_density_method 'not measured'
_exptl_crystal_F_000 912
_exptl_crystal_size_max 0.52
_exptl_crystal_size_mid 0.50
_exptl_crystal_size_min 0.38
_refine_diff_density_max 0.148
_refine_diff_density_min -0.135
_refine_diff_density_rms 0.030
_refine_ls_extinction_coef 0.0051(6)
_refine_ls_extinction_expression Fc^*^=kFc[1+0.001xFc^2^\l^3^/sin(2\q)]^-1/4^
_refine_ls_extinction_method SHELXL
_refine_ls_goodness_of_fit_ref 0.939
_refine_ls_hydrogen_treatment mixed
_refine_ls_matrix_type full
_refine_ls_number_parameters 169
_refine_ls_number_reflns 2231
_refine_ls_number_restraints 5
_refine_ls_restrained_S_all 0.942
_refine_ls_R_factor_all 0.0909
_refine_ls_R_factor_gt 0.0426
_refine_ls_shift/su_max 0.000
_refine_ls_shift/su_mean 0.000
_refine_ls_structure_factor_coef Fsqd
_refine_ls_weighting_details 'calc w=1/[\s^2^(Fo^2^)+(0.0410P)^2^+0.0000P] where P=(Fo^2^+2Fc^2^)/3'
_refine_ls_weighting_scheme calc
_refine_ls_wR_factor_gt 0.0915
_refine_ls_wR_factor_ref 0.0988
_reflns_number_gt 1140
_reflns_number_total 2231
_reflns_threshold_expression >2sigma(I)
_cod_data_source_file ol062116rsi20060828_084329.cif
_cod_data_source_block y2141
_cod_depositor_comments
;
The following automatic conversions were performed:

'_symmetry_cell_setting' value 'Orthorhombic' changed to
'orthorhombic' according to
/home/saulius/struct/CIF-dictionaries/cif_core.dic dictionary named
'cif_core.dic' version 2.4.1 from 2010-06-29.

Automatic conversion script
Id: cif_fix_values 1715 2011-07-08 13:25:40Z adriana 
;
_cod_original_cell_volume 2270.3(5)
_cod_original_sg_symbol_H-M Pbca
_cod_database_code 1506261

loop_
_symmetry_equiv_pos_as_xyz
'x, y, z'
'-x+1/2, -y, z+1/2'
'-x, y+1/2, -z+1/2'
'x+1/2, -y+1/2, -z'
'-x, -y, -z'
'x-1/2, y, -z-1/2'
'x, -y-1/2, z-1/2'
'-x-1/2, y-1/2, z'

loop_
_atom_site_label
_atom_site_type_symbol
_atom_site_fract_x
_atom_site_fract_y
_atom_site_fract_z
_atom_site_U_iso_or_equiv
_atom_site_adp_type
_atom_site_occupancy
_atom_site_symmetry_multiplicity
_atom_site_calc_flag
_atom_site_refinement_flags
_atom_site_disorder_assembly
_atom_site_disorder_group
O1 O 0.83313(12) 0.80031(9) 0.46078(9) 0.0710(5) Uani 1 1 d . . .
O2 O 0.46901(13) 0.76913(10) 0.39941(10) 0.0730(5) Uani 1 1 d D . .
N N 0.70747(12) 0.78718(9) 0.34264(9) 0.0447(4) Uani 1 1 d . A .
C1 C 0.76583(16) 0.74892(13) 0.41385(12) 0.0480(5) Uani 1 1 d . . .
C2 C 0.75357(18) 0.64448(13) 0.43603(14) 0.0626(6) Uani 1 1 d . . .
H2A H 0.8084 0.6292 0.4858 0.075 Uiso 1 1 calc R . .
H2B H 0.7782 0.6081 0.3823 0.075 Uiso 1 1 calc R . .
C3 C 0.6289(2) 0.61206(14) 0.46391(14) 0.0756(7) Uani 1 1 d . . .
H3A H 0.6353 0.5499 0.4927 0.091 Uiso 1 1 calc R . .
H3B H 0.5983 0.6559 0.5100 0.091 Uiso 1 1 calc R . .
C4 C 0.53895(18) 0.60568(14) 0.38601(15) 0.0670(6) Uani 1 1 d . . .
H4A H 0.5684 0.5604 0.3408 0.080 Uiso 1 1 calc R . .
H4B H 0.4646 0.5806 0.4106 0.080 Uiso 1 1 calc R . .
C5 C 0.51242(16) 0.69872(13) 0.33729(13) 0.0547(5) Uani 1 1 d . A .
H5 H 0.4476 0.6858 0.2934 0.066 Uiso 1 1 calc R . .
C6 C 0.61350(14) 0.74435(12) 0.28220(11) 0.0459(5) Uani 1 1 d D . .
C7 C 0.56460(17) 0.83396(14) 0.23294(14) 0.0703(6) Uani 1 1 d . A .
H7A H 0.5390 0.8186 0.1707 0.084 Uiso 1 1 calc R . .
H7B H 0.4972 0.8603 0.2666 0.084 Uiso 1 1 calc R . .
C8 C 0.66692(19) 0.90336(15) 0.23126(16) 0.0884(8) Uani 1 1 d . . .
H8A H 0.7228 0.8885 0.1820 0.106 Uiso 1 1 calc R A .
H8B H 0.6387 0.9683 0.2237 0.106 Uiso 1 1 calc R . .
C9 C 0.72314(18) 0.88916(13) 0.32442(14) 0.0640(6) Uani 1 1 d . A .
H9A H 0.8073 0.9061 0.3233 0.077 Uiso 1 1 calc R . .
H9B H 0.6831 0.9273 0.3710 0.077 Uiso 1 1 calc R . .
C10 C 0.6737(4) 0.6799(5) 0.2097(5) 0.0576(19) Uani 0.731(13) 1 d PD A 1
H10A H 0.7342 0.7162 0.1771 0.069 Uiso 0.731(13) 1 calc PR A 1
H10B H 0.7134 0.6275 0.2409 0.069 Uiso 0.731(13) 1 calc PR A 1
C11 C 0.5846(4) 0.6399(6) 0.1402(3) 0.0563(13) Uani 0.731(13) 1 d PD A 1
H11 H 0.5346 0.6825 0.1097 0.068 Uiso 0.731(13) 1 calc PR A 1
C12 C 0.5745(5) 0.5508(5) 0.1210(5) 0.084(2) Uani 0.731(13) 1 d P A 1
H12A H 0.6233 0.5064 0.1503 0.100 Uiso 0.731(13) 1 calc PR A 1
H12B H 0.5184 0.5306 0.0778 0.100 Uiso 0.731(13) 1 calc PR A 1
C10' C 0.6675(11) 0.6665(14) 0.2204(15) 0.080(8) Uani 0.269(13) 1 d PD A 2
H10C H 0.7141 0.6994 0.1737 0.096 Uiso 0.269(13) 1 calc PR A 2
H10D H 0.7244 0.6322 0.2585 0.096 Uiso 0.269(13) 1 calc PR A 2
C11' C 0.5949(10) 0.5907(15) 0.1693(13) 0.058(4) Uani 0.269(13) 1 d PD A 2
H11' H 0.5474 0.5470 0.2007 0.069 Uiso 0.269(13) 1 calc PR A 2
C12' C 0.6030(13) 0.5903(16) 0.0776(12) 0.108(5) Uani 0.269(13) 1 d P A 2
H12C H 0.6512 0.6348 0.0477 0.130 Uiso 0.269(13) 1 calc PR A 2
H12D H 0.5606 0.5456 0.0433 0.130 Uiso 0.269(13) 1 calc PR A 2
H2O H 0.4293(18) 0.7450(15) 0.4419(11) 0.100(9) Uiso 1 1 d D . .

loop_
_atom_site_aniso_label
_atom_site_aniso_U_11
_atom_site_aniso_U_22
_atom_site_aniso_U_33
_atom_site_aniso_U_23
_atom_site_aniso_U_13
_atom_site_aniso_U_12
O1 0.0698(10) 0.0727(9) 0.0706(10) -0.0116(8) -0.0349(8) -0.0064(7)
O2 0.0745(10) 0.0741(10) 0.0703(10) -0.0169(9) 0.0333(9) 0.0005(8)
N 0.0395(8) 0.0466(9) 0.0480(8) -0.0018(8) -0.0068(7) -0.0040(7)
C1 0.0442(10) 0.0547(11) 0.0451(10) -0.0048(10) -0.0055(10) 0.0060(10)
C2 0.0702(13) 0.0552(12) 0.0626(12) 0.0091(10) -0.0126(12) 0.0044(11)
C3 0.0944(17) 0.0627(14) 0.0699(15) 0.0158(12) 0.0092(14) -0.0112(13)
C4 0.0622(13) 0.0614(14) 0.0774(15) -0.0091(12) 0.0197(12) -0.0195(11)
C5 0.0385(10) 0.0730(13) 0.0526(11) -0.0189(11) 0.0100(9) -0.0077(10)
C6 0.0308(9) 0.0665(11) 0.0405(10) -0.0066(9) -0.0014(8) -0.0059(9)
C7 0.0510(12) 0.1004(16) 0.0595(13) 0.0160(13) -0.0128(11) 0.0026(12)
C8 0.0752(16) 0.0921(17) 0.0977(19) 0.0403(15) -0.0131(14) -0.0019(14)
C9 0.0597(13) 0.0501(12) 0.0821(15) 0.0120(11) -0.0083(11) -0.0076(10)
C10 0.038(3) 0.093(4) 0.042(3) -0.010(3) 0.001(2) -0.006(3)
C11 0.056(2) 0.068(3) 0.045(3) -0.006(2) -0.0057(16) 0.011(2)
C12 0.085(3) 0.095(4) 0.071(4) -0.035(3) -0.016(3) 0.005(3)
C10' 0.039(9) 0.122(13) 0.079(11) -0.070(11) 0.038(8) -0.041(8)
C11' 0.053(6) 0.061(9) 0.059(8) -0.020(7) 0.000(6) 0.006(6)
C12' 0.142(11) 0.132(12) 0.052(8) -0.033(8) 0.023(7) -0.058(9)

loop_
_atom_type_symbol
_atom_type_description
_atom_type_scat_dispersion_real
_atom_type_scat_dispersion_imag
_atom_type_scat_source
C C 0.0033 0.0016 'International Tables Vol C Tables 4.2.6.8 and 6.1.1.4'
H H 0.0000 0.0000 'International Tables Vol C Tables 4.2.6.8 and 6.1.1.4'
N N 0.0061 0.0033 'International Tables Vol C Tables 4.2.6.8 and 6.1.1.4'
O O 0.0106 0.0060 'International Tables Vol C Tables 4.2.6.8 and 6.1.1.4'

loop_
_geom_angle_atom_site_label_1
_geom_angle_atom_site_label_2
_geom_angle_atom_site_label_3
_geom_angle
C5 O2 H2O 111.6(16)
C1 N C9 118.29(14)
C1 N C6 129.44(15)
C9 N C6 111.81(13)
O1 C1 N 119.01(16)
O1 C1 C2 120.16(16)
N C1 C2 120.81(16)
C1 C2 C3 115.54(16)
C1 C2 H2A 108.4
C3 C2 H2A 108.4
C1 C2 H2B 108.4
C3 C2 H2B 108.4
H2A C2 H2B 107.5
C4 C3 C2 115.38(17)
C4 C3 H3A 108.4
C2 C3 H3A 108.4
C4 C3 H3B 108.4
C2 C3 H3B 108.4
H3A C3 H3B 107.5
C5 C4 C3 115.24(16)
C5 C4 H4A 108.5
C3 C4 H4A 108.5
C5 C4 H4B 108.5
C3 C4 H4B 108.5
H4A C4 H4B 107.5
O2 C5 C4 111.82(15)
O2 C5 C6 106.99(15)
C4 C5 C6 117.46(15)
O2 C5 H5 106.7
C4 C5 H5 106.7
C6 C5 H5 106.7
N C6 C5 112.58(13)
N C6 C10' 110.6(5)
C5 C6 C10' 107.3(9)
N C6 C10 109.2(2)
C5 C6 C10 115.7(3)
C10' C6 C10 9.4(13)
N C6 C7 101.06(13)
C5 C6 C7 108.73(15)
C10' C6 C7 116.7(10)
C10 C6 C7 108.5(3)
C8 C7 C6 105.40(14)
C8 C7 H7A 110.7
C6 C7 H7A 110.7
C8 C7 H7B 110.7
C6 C7 H7B 110.7
H7A C7 H7B 108.8
C9 C8 C7 102.60(17)
C9 C8 H8A 111.2
C7 C8 H8A 111.2
C9 C8 H8B 111.2
C7 C8 H8B 111.2
H8A C8 H8B 109.2
N C9 C8 103.96(16)
N C9 H9A 111.0
C8 C9 H9A 111.0
N C9 H9B 111.0
C8 C9 H9B 111.0
H9A C9 H9B 109.0
C11 C10 C6 112.4(3)
C11 C10 H10A 109.1
C6 C10 H10A 109.1
C11 C10 H10B 109.1
C6 C10 H10B 109.1
H10A C10 H10B 107.9
C12 C11 C10 123.9(7)
C12 C11 H11 118.0
C10 C11 H11 118.0
C11 C12 H12A 120.0
C11 C12 H12B 120.0
H12A C12 H12B 120.0
C11' C10' C6 124.6(10)
C11' C10' H10C 106.2
C6 C10' H10C 106.2
C11' C10' H10D 106.2
C6 C10' H10D 106.2
H10C C10' H10D 106.4
C12' C11' C10' 117(2)
C12' C11' H11' 121.6
C10' C11' H11' 121.6
C11' C12' H12C 120.0
C11' C12' H12D 120.0
H12C C12' H12D 120.0

loop_
_geom_bond_atom_site_label_1
_geom_bond_atom_site_label_2
_geom_bond_distance
O1 C1 1.2439(19)
O2 C5 1.421(2)
O2 H2O 0.831(9)
N C1 1.333(2)
N C9 1.465(2)
N C6 1.4933(19)
C1 C2 1.506(2)
C2 C3 1.521(3)
C2 H2A 0.9700
C2 H2B 0.9700
C3 C4 1.513(3)
C3 H3A 0.9700
C3 H3B 0.9700
C4 C5 1.513(3)
C4 H4A 0.9700
C4 H4B 0.9700
C5 C6 1.524(2)
C5 H5 0.9800
C6 C10' 1.536(3)
C6 C10 1.540(2)
C6 C7 1.545(2)
C7 C8 1.502(2)
C7 H7A 0.9700
C7 H7B 0.9700
C8 C9 1.501(3)
C8 H8A 0.9700
C8 H8B 0.9700
C9 H9A 0.9700
C9 H9B 0.9700
C10 C11 1.523(3)
C10 H10A 0.9700
C10 H10B 0.9700
C11 C12 1.286(12)
C11 H11 0.9300
C12 H12A 0.9300
C12 H12B 0.9300
C10' C11' 1.529(3)
C10' H10C 0.9700
C10' H10D 0.9700
C11' C12' 1.33(3)
C11' H11' 0.9300
C12' H12C 0.9300
C12' H12D 0.9300

loop_
_geom_hbond_atom_site_label_D
_geom_hbond_atom_site_label_H
_geom_hbond_atom_site_label_A
_geom_hbond_distance_DH
_geom_hbond_distance_HA
_geom_hbond_distance_DA
_geom_hbond_angle_DHA
_geom_hbond_site_symmetry_A
O2 H2O O1 0.831(9) 1.883(10) 2.712(2) 175(2) 4_466

loop_
_geom_torsion_atom_site_label_1
_geom_torsion_atom_site_label_2
_geom_torsion_atom_site_label_3
_geom_torsion_atom_site_label_4
_geom_torsion
C9 N C1 O1 -1.6(2)
C6 N C1 O1 -173.15(15)
C9 N C1 C2 -179.90(17)
C6 N C1 C2 8.5(3)
O1 C1 C2 C3 118.0(2)
N C1 C2 C3 -63.7(2)
C1 C2 C3 C4 73.9(2)
C2 C3 C4 C5 -61.9(2)
C3 C4 C5 O2 -58.0(2)
C3 C4 C5 C6 66.2(2)
C1 N C6 C5 50.3(2)
C9 N C6 C5 -121.69(16)
C1 N C6 C10' -69.7(11)
C9 N C6 C10' 118.3(11)
C1 N C6 C10 -79.6(4)
C9 N C6 C10 108.4(4)
C1 N C6 C7 166.16(16)
C9 N C6 C7 -5.87(17)
O2 C5 C6 N 53.72(19)
C4 C5 C6 N -72.9(2)
O2 C5 C6 C10' 175.6(9)
C4 C5 C6 C10' 49.0(9)
O2 C5 C6 C10 -179.8(3)
C4 C5 C6 C10 53.6(3)
O2 C5 C6 C7 -57.39(18)
C4 C5 C6 C7 175.97(16)
N C6 C7 C8 27.70(18)
C5 C6 C7 C8 146.33(16)
C10' C6 C7 C8 -92.2(7)
C10 C6 C7 C8 -87.0(3)
C6 C7 C8 C9 -39.3(2)
C1 N C9 C8 169.02(15)
C6 N C9 C8 -18.0(2)
C7 C8 C9 N 34.6(2)
N C6 C10 C11 -175.2(5)
C5 C6 C10 C11 56.6(7)
C10' C6 C10 C11 85(4)
C7 C6 C10 C11 -65.9(7)
C6 C10 C11 C12 -127.5(7)
N C6 C10' C11' 163.1(17)
C5 C6 C10' C11' 40(2)
C10 C6 C10' C11' -114(6)
C7 C6 C10' C11' -82(2)
C6 C10' C11' C12' 119(2)
